data_7708005
loop_
_publ_author_name
'Devonport, Jack'
'Spencer, John'
'Kostakis, George E.'

_publ_section_title
;
 Breaking the symmetry: <i>C</i><sub>1</sub>-salans with (N-H) backbones.
;
_journal_issue 35
_journal_name_full 'Dalton transactions (Cambridge, England : 2003)'
_journal_page_first 12069
_journal_page_last 12073
_journal_paper_doi 10.1039/d1dt01950c
_journal_volume 50
_journal_year 2021
_chemical_formula_moiety '2(C21 H26 Cu N2 O3), C42 H54 Cu2 N4 O7, 2(C H4 O), 2(O), 4(H2 O)'
_chemical_formula_sum 'C86 H122 Cu4 N8 O21'
_chemical_formula_weight 1858.07
_space_group_crystal_system monoclinic
_space_group_IT_number 15
_space_group_name_Hall '-C 2yc'
_space_group_name_H-M_alt 'C 1 2/c 1'
_atom_sites_solution_hydrogens mixed
_audit_creation_date 2021-05-17
_audit_creation_method
;
Olex2 1.3
(compiled 2020.11.12 svn.r5f609507 for OlexSys, GUI svn.r6272)
;
_audit_update_record
;
2021-05-26 deposited with the CCDC.	2021-07-28 downloaded from the CCDC.
;
_cell_angle_alpha 90
_cell_angle_beta 96.7456(8)
_cell_angle_gamma 90
_cell_formula_units_Z 4
_cell_length_a 24.19436(19)
_cell_length_b 14.08347(11)
_cell_length_c 25.8393(3)
_cell_measurement_reflns_used 26034
_cell_measurement_temperature 173
_cell_measurement_theta_max 67.7720
_cell_measurement_theta_min 3.6830
_cell_volume 8743.55(14)
_computing_cell_refinement 'CrysAlisPro 1.171.40.84a (Rigaku OD, 2020)'
_computing_data_collection 'CrysAlisPro 1.171.40.84a (Rigaku OD, 2020)'
_computing_data_reduction 'CrysAlisPro 1.171.40.84a (Rigaku OD, 2020)'
_computing_molecular_graphics 'Olex2 1.3 (Dolomanov et al., 2009)'
_computing_publication_material 'Olex2 1.3 (Dolomanov et al., 2009)'
_computing_structure_refinement 'SHELXL 2014/1 (Sheldrick, 2015)'
_computing_structure_solution 'ShelXT (Sheldrick, 2015)'
_diffrn_ambient_temperature 173.0
_diffrn_detector 'CCD plate'
_diffrn_measured_fraction_theta_full 0.995
_diffrn_measured_fraction_theta_max 0.992
_diffrn_measurement_details
;
List of Runs (angles in degrees, time in seconds):

  # Type    Start    End  Width  t~exp~   \w     \q     \k     \f   Frames
#--------------------------------------------------------------------------
  1  \w    -89.00  79.00   1.00    5.00    --    0.00  60.00 120.00  168
  2  \w    -57.00   0.00   1.00   15.00    --  -89.00  60.00-167.78   57
  3  \w   -171.00   0.00   1.00   15.00    --  -89.00  60.00-139.31  171
  4  \w    -69.00  -1.00   1.00   15.00    --  -89.00  58.00-176.87   68
  5  \w   -157.00-113.00   1.00   15.00    --  -89.00  58.00  49.63   44
  6  \w    -89.00 -58.00   1.00   15.00    --  -89.00  58.00  49.63   31
  7  \w    -40.00   0.00   1.00   15.00    --  -89.00  58.00  49.63   40
  8  \w   -177.00-108.00   1.00   15.00    --  -89.00  58.00 128.37   69
  9  \w    -75.00  -1.00   1.00   15.00    --  -89.00  58.00 128.37   74
 10  \w    -29.00   0.00   1.00   15.00    --  -89.00  57.00-116.05   29
 11  \w   -175.00-143.00   1.00   15.00    --  -89.00  10.00-180.00   32
 12  \w    -98.00 -71.00   1.00   15.00    --  -89.00  10.00-180.00   27
 13  \w    -47.00 -20.00   1.00   15.00    --  -89.00  10.00-180.00   27
 14  \w   -178.00 -20.00   1.00   15.00    --  -89.00  40.00 150.00  158
 15  \w   -150.00-118.00   1.00   15.00    --  -89.00  58.00-176.87   32
 16  \w    -73.00   0.00   1.00   15.00    --  -89.00  58.00 -44.31   73
 17  \w   -166.00-141.00   1.00   15.00    --  -89.00  60.00 103.63   25
 18  \w   -112.00 -85.00   1.00   15.00    --  -89.00  60.00 103.63   27
 19  \w    -73.00  -2.00   1.00   15.00    --  -89.00  60.00 103.63   71
 20  \w   -125.00 -39.00   1.00   15.00    --  -89.00  57.00-116.05   86
 21  \w   -119.00 -94.00   1.00   15.00    --  -89.00  60.00-167.78   25
 22  \w   -130.00-105.00   1.00   15.00    --  -89.00  59.00-152.26   25
 23  \w    -25.00   0.00   1.00   15.00    --  -89.00  59.00-152.26   25
 24  \w    -27.00  -2.00   1.00   15.00    --  -89.00  59.00-132.37   25
 25  \w   -107.00 -82.00   1.00   15.00    --  -89.00  10.00  30.00   25
 26  \w    -29.00  -2.00   1.00   15.00    --  -89.00  10.00  30.00   27
 27  \w   -155.00-130.00   1.00   15.00    --  -89.00  60.00 -58.19   25
 28  \w   -163.00-136.00   1.00   15.00    --  -89.00  60.00 164.50   27
 29  \w    -25.00   0.00   1.00   15.00    --  -89.00  60.00-160.93   25
 30  \w    -26.00  -1.00   1.00   15.00    --  -89.00  60.00-124.08   25
 31  \w    -40.00   0.00   1.00   15.00    --  -89.00  58.00-122.75   40
;
_diffrn_measurement_device 'four-circle diffractometer'
_diffrn_measurement_device_type 'XtaLAB AFC11 (RCD3): quarter-chi single'
_diffrn_measurement_method '\w scans'
_diffrn_orient_matrix_type 'CrysAlisPro convention (1999,Acta A55,543-557)'
_diffrn_orient_matrix_UB_11 0.0176689000
_diffrn_orient_matrix_UB_12 -0.0380436000
_diffrn_orient_matrix_UB_13 -0.0514910000
_diffrn_orient_matrix_UB_21 -0.0201144000
_diffrn_orient_matrix_UB_22 -0.0999684000
_diffrn_orient_matrix_UB_23 0.0131696000
_diffrn_orient_matrix_UB_31 -0.0582672000
_diffrn_orient_matrix_UB_32 0.0228839000
_diffrn_orient_matrix_UB_33 -0.0279141000
_diffrn_radiation_monochromator mirror
_diffrn_radiation_probe x-ray
_diffrn_radiation_type 'Cu K\a'
_diffrn_radiation_wavelength 1.54184
_diffrn_reflns_av_R_equivalents 0.0283
_diffrn_reflns_av_unetI/netI 0.0141
_diffrn_reflns_Laue_measured_fraction_full 0.995
_diffrn_reflns_Laue_measured_fraction_max 0.992
_diffrn_reflns_limit_h_max 27
_diffrn_reflns_limit_h_min -29
_diffrn_reflns_limit_k_max 16
_diffrn_reflns_limit_k_min -16
_diffrn_reflns_limit_l_max 30
_diffrn_reflns_limit_l_min -30
_diffrn_reflns_number 54226
_diffrn_reflns_point_group_measured_fraction_full 0.995
_diffrn_reflns_point_group_measured_fraction_max 0.992
_diffrn_reflns_theta_full 67.684
_diffrn_reflns_theta_max 68.009
_diffrn_reflns_theta_min 4.862
_diffrn_source 'Rotating-anode X-ray tube'
_diffrn_source_type 'Rigaku (Cu) X-ray Source'
_exptl_absorpt_coefficient_mu 1.714
_exptl_absorpt_correction_T_max 1.00000
_exptl_absorpt_correction_T_min 0.63556
_exptl_absorpt_correction_type multi-scan
_exptl_absorpt_process_details
;
CrysAlisPro 1.171.40.84a (Rigaku Oxford Diffraction, 2020)
Empirical absorption correction using spherical harmonics,
implemented in SCALE3 ABSPACK scaling algorithm.
;
_exptl_crystal_colour brown
_exptl_crystal_colour_primary brown
_exptl_crystal_density_diffrn 1.412
_exptl_crystal_description block
_exptl_crystal_F_000 3912
_exptl_crystal_size_max 0.05
_exptl_crystal_size_mid 0.03
_exptl_crystal_size_min 0.01
_refine_diff_density_max 1.674
_refine_diff_density_min -0.754
_refine_diff_density_rms 0.074
_refine_ls_extinction_method none
_refine_ls_goodness_of_fit_ref 1.092
_refine_ls_hydrogen_treatment constr
_refine_ls_matrix_type full
_refine_ls_number_parameters 551
_refine_ls_number_reflns 7901
_refine_ls_number_restraints 0
_refine_ls_restrained_S_all 1.092
_refine_ls_R_factor_all 0.0714
_refine_ls_R_factor_gt 0.0697
_refine_ls_shift/su_max 0.001
_refine_ls_shift/su_mean 0.000
_refine_ls_structure_factor_coef Fsqd
_refine_ls_weighting_details 'w=1/[\s^2^(Fo^2^)+(0.0924P)^2^+28.7852P] where P=(Fo^2^+2Fc^2^)/3'
_refine_ls_weighting_scheme calc
_refine_ls_wR_factor_gt 0.1919
_refine_ls_wR_factor_ref 0.1934
_reflns_Friedel_coverage 0.000
_reflns_number_gt 7581
_reflns_number_total 7901
_reflns_threshold_expression 'I > 2\s(I)'
_cod_data_source_file d1dt01950c2.cif
_cod_data_source_block jd511a
_cod_depositor_comments 'Adding full bibliography for 7708002--7708009.cif.'
_cod_original_cell_volume 8743.56(13)
_cod_database_code 7708005
_shelxl_version_number 2014-1
_chemical_oxdiff_formula 'C122 H122 N122 O122 Cu122 '
_shelx_space_group_comment
;
The symmetry employed for this shelxl refinement is uniquely defined
by the following loop, which should always be used as a source of
symmetry information in preference to the above space-group names.
They are only intended as comments.
;
_shelx_estimated_absorpt_t_max 0.983
_shelx_estimated_absorpt_t_min 0.919
_reflns_odcompleteness_completeness 99.68
_reflns_odcompleteness_iscentric 1
_reflns_odcompleteness_theta 66.97
_olex2_refinement_description
;
1. Others
 Fixed Sof: O8(0.5) H8A(0.5) H8B(0.5)
2.a Free rotating group:
 O9(H9C,H9D), O12(H12C,H12D)
2.b Ternary CH refined with riding coordinates:
 N1(H1), N2(H2), C8(H8), C13(H13), N3(H3), N4(H4), C29(H29), C34(H34)
2.c Secondary CH2 refined with riding coordinates:
 C7(H7A,H7B), C9(H9A,H9B), C10(H10A,H10B), C11(H11A,H11B), C12(H12A,H12B),
 C14(H14A,H14B), C28(H28A,H28B), C30(H30A,H30B), C31(H31A,H31B), C32(H32A,H32B),
  C33(H33A,H33B), C35(H35A,H35B), O8(H8A,H8B)
2.d Aromatic/amide H refined with riding coordinates:
 C2(H2A), C3(H3A), C4(H4A), C5(H5), C16(H16), C17(H17), C18(H18), C23(H23),
 C24(H24), C25(H25), C26(H26), C37(H37), C38(H38), C39(H39)
2.e Idealised Me refined as rotating group:
 C21(H21A,H21B,H21C), C42(H42A,H42B,H42C), C01N(H01A,H01B,H01C)
2.f Idealised tetrahedral OH refined as rotating group:
 O10(H10)
;
_olex2_submission_special_instructions 'No special instructions were received'
_oxdiff_exptl_absorpt_empirical_details
;
Empirical correction (ABSPACK) includes:
- Absorption correction using spherical harmonics
- Frame scaling
;
_oxdiff_exptl_absorpt_empirical_full_max 1.635
_oxdiff_exptl_absorpt_empirical_full_min 0.663

loop_
_space_group_symop_operation_xyz
'x, y, z'
'-x, y, -z+1/2'
'x+1/2, y+1/2, z'
'-x+1/2, y+1/2, -z+1/2'
'-x, -y, -z'
'x, -y, z-1/2'
'-x+1/2, -y+1/2, -z'
'x+1/2, -y+1/2, z-1/2'

loop_
_atom_site_label
_atom_site_type_symbol
_atom_site_fract_x
_atom_site_fract_y
_atom_site_fract_z
_atom_site_U_iso_or_equiv
_atom_site_adp_type
_atom_site_occupancy
_atom_site_site_symmetry_order
_atom_site_calc_flag
_atom_site_refinement_flags_posn
_atom_site_refinement_flags_adp
_atom_site_refinement_flags_occupancy
_atom_site_disorder_assembly
_atom_site_disorder_group
Cu1 Cu 0.69043(2) 0.37000(4) 0.47270(2) 0.0512(2) Uani 1 1 d . . . . .
O1 O 0.66736(12) 0.4540(2) 0.52365(12) 0.0615(7) Uani 1 1 d . . . . .
O2 O 0.64120(13) 0.28035(19) 0.49679(13) 0.0619(7) Uani 1 1 d . . . . .
O3 O 0.56378(14) 0.1919(2) 0.53893(12) 0.0642(8) Uani 1 1 d . . . . .
N1 N 0.75016(13) 0.4587(2) 0.45439(13) 0.0496(7) Uani 1 1 d . . . . .
H1 H 0.7843 0.4465 0.4793 0.060 Uiso 1 1 calc R U . . .
N2 N 0.70941(13) 0.2897(2) 0.41365(13) 0.0506(7) Uani 1 1 d . . . . .
H2 H 0.6805 0.3018 0.3834 0.061 Uiso 1 1 calc R U . . .
C1 C 0.69906(17) 0.5246(3) 0.54669(19) 0.0573(10) Uani 1 1 d . . . . .
C2 C 0.69802(19) 0.5437(3) 0.59970(19) 0.0636(11) Uani 1 1 d . . . . .
H2A H 0.6761 0.5058 0.6199 0.076 Uiso 1 1 calc R U . . .
C3 C 0.7295(2) 0.6189(4) 0.6227(2) 0.0730(13) Uani 1 1 d . . . . .
H3A H 0.7281 0.6329 0.6585 0.088 Uiso 1 1 calc R U . . .
C4 C 0.76248(19) 0.6730(4) 0.5946(2) 0.0721(13) Uani 1 1 d . . . . .
H4A H 0.7838 0.7238 0.6108 0.087 Uiso 1 1 calc R U . . .
C5 C 0.76426(18) 0.6531(3) 0.5430(2) 0.0669(12) Uani 1 1 d . . . . .
H5 H 0.7877 0.6901 0.5239 0.080 Uiso 1 1 calc R U . . .
C6 C 0.73264(16) 0.5801(3) 0.51735(17) 0.0545(9) Uani 1 1 d . . . . .
C7 C 0.73349(17) 0.5598(3) 0.46104(19) 0.0582(10) Uani 1 1 d . . . . .
H7A H 0.7602 0.6026 0.4465 0.070 Uiso 1 1 calc R U . . .
H7B H 0.6961 0.5711 0.4420 0.070 Uiso 1 1 calc R U . . .
C8 C 0.76291(15) 0.4322(3) 0.40155(16) 0.0528(9) Uani 1 1 d . . . . .
H8 H 0.7319 0.4556 0.3757 0.063 Uiso 1 1 calc R U . . .
C9 C 0.81690(17) 0.4746(3) 0.38748(17) 0.0596(10) Uani 1 1 d . . . . .
H9A H 0.8475 0.4581 0.4149 0.072 Uiso 1 1 calc R U . . .
H9B H 0.8135 0.5447 0.3863 0.072 Uiso 1 1 calc R U . . .
C10 C 0.8311(2) 0.4387(4) 0.33494(19) 0.0700(12) Uani 1 1 d . . . . .
H10A H 0.8027 0.4613 0.3069 0.084 Uiso 1 1 calc R U . . .
H10B H 0.8677 0.4646 0.3282 0.084 Uiso 1 1 calc R U . . .
C11 C 0.8333(2) 0.3306(4) 0.3341(2) 0.0692(12) Uani 1 1 d . . . . .
H11A H 0.8640 0.3081 0.3599 0.083 Uiso 1 1 calc R U . . .
H11B H 0.8408 0.3087 0.2991 0.083 Uiso 1 1 calc R U . . .
C12 C 0.77772(19) 0.2886(3) 0.34697(19) 0.0654(11) Uani 1 1 d . . . . .
H12A H 0.7476 0.3067 0.3195 0.079 Uiso 1 1 calc R U . . .
H12B H 0.7803 0.2184 0.3477 0.079 Uiso 1 1 calc R U . . .
C13 C 0.76405(16) 0.3237(3) 0.39851(16) 0.0520(9) Uani 1 1 d . . . . .
H13 H 0.7940 0.3008 0.4257 0.062 Uiso 1 1 calc R U . . .
C14 C 0.71085(17) 0.1855(3) 0.42315(19) 0.0581(10) Uani 1 1 d . . . . .
H14A H 0.7439 0.1709 0.4482 0.070 Uiso 1 1 calc R U . . .
H14B H 0.7158 0.1531 0.3900 0.070 Uiso 1 1 calc R U . . .
C15 C 0.66036(16) 0.1447(3) 0.44378(15) 0.0493(9) Uani 1 1 d . . . . .
C16 C 0.64673(18) 0.0504(3) 0.43037(17) 0.0575(10) Uani 1 1 d . . . . .
H16 H 0.6666 0.0186 0.4059 0.069 Uiso 1 1 calc R U . . .
C17 C 0.6055(2) 0.0031(3) 0.45169(18) 0.0630(11) Uani 1 1 d . . . . .
H17 H 0.5968 -0.0607 0.4419 0.076 Uiso 1 1 calc R U . . .
C18 C 0.57650(17) 0.0484(3) 0.48749(17) 0.0549(9) Uani 1 1 d . . . . .
H18 H 0.5479 0.0156 0.5024 0.066 Uiso 1 1 calc R U . . .
C19 C 0.58891(16) 0.1412(3) 0.50166(16) 0.0500(9) Uani 1 1 d . . . . .
C20 C 0.63111(15) 0.1922(3) 0.47949(16) 0.0486(8) Uani 1 1 d . . . . .
C21 C 0.5270(2) 0.1426(3) 0.56880(19) 0.0676(12) Uani 1 1 d . . . . .
H21A H 0.4939 0.1222 0.5459 0.101 Uiso 1 1 calc R U . . .
H21B H 0.5158 0.1848 0.5959 0.101 Uiso 1 1 calc R U . . .
H21C H 0.5459 0.0868 0.5852 0.101 Uiso 1 1 calc R U . . .
Cu2 Cu 0.56496(2) 0.29329(4) 0.35095(3) 0.0552(2) Uani 1 1 d . . . . .
O4 O 0.60961(14) 0.2126(2) 0.31338(15) 0.0749(9) Uani 1 1 d . . . . .
O5 O 0.62119(11) 0.3886(2) 0.34741(13) 0.0635(8) Uani 1 1 d . . . . .
O6 O 0.67310(14) 0.5108(3) 0.29277(15) 0.0845(11) Uani 1 1 d . . . . .
N3 N 0.51524(13) 0.1862(2) 0.36769(12) 0.0481(7) Uani 1 1 d . . . . .
H3 H 0.5360 0.1472 0.3959 0.058 Uiso 1 1 calc R U . . .
N4 N 0.51694(13) 0.3740(2) 0.39195(13) 0.0486(7) Uani 1 1 d . . . . .
H4 H 0.4894 0.4078 0.3665 0.058 Uiso 1 1 calc R U . . .
C22 C 0.6039(2) 0.1189(4) 0.30660(19) 0.0680(12) Uani 1 1 d . . . . .
C23 C 0.6505(3) 0.0654(5) 0.2960(2) 0.0873(17) Uani 1 1 d . . . . .
H23 H 0.6846 0.0970 0.2926 0.105 Uiso 1 1 calc R U . . .
C24 C 0.6476(3) -0.0309(5) 0.2906(2) 0.0904(18) Uani 1 1 d . . . . .
H24 H 0.6797 -0.0656 0.2839 0.108 Uiso 1 1 calc R U . . .
C25 C 0.5983(3) -0.0785(4) 0.2948(2) 0.0904(18) Uani 1 1 d . . . . .
H25 H 0.5966 -0.1455 0.2910 0.108 Uiso 1 1 calc R U . . .
C26 C 0.5518(3) -0.0285(4) 0.30469(19) 0.0798(15) Uani 1 1 d . . . . .
H26 H 0.5180 -0.0613 0.3077 0.096 Uiso 1 1 calc R U . . .
C27 C 0.5540(2) 0.0715(3) 0.31032(17) 0.0652(11) Uani 1 1 d . . . . .
C28 C 0.50236(19) 0.1245(3) 0.32118(17) 0.0601(10) Uani 1 1 d . . . . .
H28A H 0.4886 0.1638 0.2906 0.072 Uiso 1 1 calc R U . . .
H28B H 0.4728 0.0786 0.3274 0.072 Uiso 1 1 calc R U . . .
C29 C 0.46563(15) 0.2269(3) 0.38840(16) 0.0486(8) Uani 1 1 d . . . . .
H29 H 0.4401 0.2525 0.3584 0.058 Uiso 1 1 calc R U . . .
C30 C 0.43363(17) 0.1541(3) 0.41668(18) 0.0566(10) Uani 1 1 d . . . . .
H30A H 0.4590 0.1245 0.4450 0.068 Uiso 1 1 calc R U . . .
H30B H 0.4195 0.1035 0.3920 0.068 Uiso 1 1 calc R U . . .
C31 C 0.38493(18) 0.2002(3) 0.4395(2) 0.0641(11) Uani 1 1 d . . . . .
H31A H 0.3575 0.2234 0.4109 0.077 Uiso 1 1 calc R U . . .
H31B H 0.3663 0.1524 0.4596 0.077 Uiso 1 1 calc R U . . .
C32 C 0.4044(2) 0.2824(3) 0.4748(2) 0.0671(12) Uani 1 1 d . . . . .
H32A H 0.4285 0.2581 0.5055 0.081 Uiso 1 1 calc R U . . .
H32B H 0.3717 0.3134 0.4873 0.081 Uiso 1 1 calc R U . . .
C33 C 0.43653(18) 0.3555(3) 0.44633(19) 0.0607(10) Uani 1 1 d . . . . .
H33A H 0.4112 0.3850 0.4180 0.073 Uiso 1 1 calc R U . . .
H33B H 0.4507 0.4061 0.4710 0.073 Uiso 1 1 calc R U . . .
C34 C 0.48535(16) 0.3090(3) 0.42344(16) 0.0492(8) Uani 1 1 d . . . . .
H34 H 0.5117 0.2837 0.4529 0.059 Uiso 1 1 calc R U . . .
C35 C 0.54903(18) 0.4470(3) 0.42433(17) 0.0621(11) Uani 1 1 d . . . . .
H35A H 0.5771 0.4153 0.4495 0.075 Uiso 1 1 calc R U . . .
H35B H 0.5235 0.4829 0.4444 0.075 Uiso 1 1 calc R U . . .
C36 C 0.57790(19) 0.5150(3) 0.39096(18) 0.0616(11) Uani 1 1 d . . . . .
C37 C 0.5708(2) 0.6133(3) 0.3987(2) 0.0757(14) Uani 1 1 d . . . . .
H37 H 0.5469 0.6356 0.4227 0.091 Uiso 1 1 calc R U . . .
C38 C 0.5993(3) 0.6765(4) 0.3705(2) 0.0842(16) Uani 1 1 d . . . . .
H38 H 0.5954 0.7427 0.3760 0.101 Uiso 1 1 calc R U . . .
C39 C 0.6329(2) 0.6457(4) 0.3352(2) 0.0757(15) Uani 1 1 d . . . . .
H39 H 0.6518 0.6905 0.3161 0.091 Uiso 1 1 calc R U . . .
C40 C 0.63968(19) 0.5497(3) 0.32690(19) 0.0660(12) Uani 1 1 d . . . . .
C41 C 0.61182(17) 0.4810(3) 0.35578(18) 0.0618(12) Uani 1 1 d . . . . .
C42 C 0.7011(2) 0.5746(5) 0.2607(3) 0.114(3) Uani 1 1 d . . . . .
H42A H 0.7257 0.6169 0.2830 0.171 Uiso 1 1 calc R U . . .
H42B H 0.6735 0.6124 0.2389 0.171 Uiso 1 1 calc R U . . .
H42C H 0.7233 0.5377 0.2384 0.171 Uiso 1 1 calc R U . . .
O10 O 0.5888(2) 0.3900(4) 0.67396(19) 0.1059(13) Uani 1 1 d . . . . .
H10 H 0.5756 0.4431 0.6642 0.159 Uiso 1 1 calc R U . . .
C01N C 0.5495(3) 0.3398(7) 0.6978(3) 0.115(3) Uani 1 1 d . . . . .
H01A H 0.5125 0.3666 0.6873 0.173 Uiso 1 1 calc R U . . .
H01B H 0.5583 0.3443 0.7357 0.173 Uiso 1 1 calc R U . . .
H01C H 0.5500 0.2730 0.6872 0.173 Uiso 1 1 calc R U . . .
O7 O 0.5731(2) 0.5772(3) 0.69321(16) 0.1051(14) Uani 1 1 d . . . . .
O9 O 0.6606(2) 0.6713(4) 0.7471(2) 0.1138(16) Uani 1 1 d G . . . .
H9C H 0.6290 0.6441 0.7367 0.171 Uiso 1 1 d G U . . .
H9D H 0.6530 0.7111 0.7711 0.171 Uiso 1 1 d G U . . .
O8 O 0.5079(3) 0.3389(4) 0.2691(2) 0.0694(17) Uani 0.5 1 d . . P . .
H8A H 0.4716 0.3363 0.2831 0.083 Uiso 0.5 1 calc R U P . .
H8B H 0.5175 0.4073 0.2709 0.083 Uiso 0.5 1 calc R U P . .
O12 O 0.57824(16) 0.3860(2) 0.56913(15) 0.0779(10) Uani 1 1 d G . . . .
H12C H 0.6088 0.4142 0.5665 0.117 Uiso 1 1 d G U . . .
H12D H 0.5795 0.3300 0.5570 0.117 Uiso 1 1 d G U . . .

loop_
_atom_site_aniso_label
_atom_site_aniso_U_11
_atom_site_aniso_U_22
_atom_site_aniso_U_33
_atom_site_aniso_U_23
_atom_site_aniso_U_13
_atom_site_aniso_U_12
Cu1 0.0435(3) 0.0403(3) 0.0695(4) 0.0079(2) 0.0056(3) -0.0081(2)
O1 0.0536(16) 0.0507(16) 0.081(2) -0.0014(14) 0.0123(14) -0.0165(13)
O2 0.0655(18) 0.0413(14) 0.083(2) -0.0020(13) 0.0248(15) -0.0138(13)
O3 0.0725(19) 0.0496(16) 0.0737(19) 0.0013(14) 0.0221(15) -0.0166(14)
N1 0.0418(16) 0.0454(17) 0.0607(19) 0.0119(14) 0.0017(14) -0.0054(13)
N2 0.0403(16) 0.0483(18) 0.0620(19) 0.0110(14) 0.0001(14) -0.0059(13)
C1 0.044(2) 0.043(2) 0.083(3) 0.0028(19) -0.0007(19) -0.0071(16)
C2 0.056(2) 0.058(2) 0.075(3) 0.000(2) 0.003(2) -0.004(2)
C3 0.066(3) 0.065(3) 0.085(3) -0.008(2) -0.006(2) -0.005(2)
C4 0.055(3) 0.061(3) 0.097(4) -0.013(3) -0.007(2) -0.011(2)
C5 0.045(2) 0.045(2) 0.109(4) 0.006(2) 0.002(2) -0.0103(17)
C6 0.0432(19) 0.042(2) 0.077(3) 0.0043(18) 0.0012(18) -0.0065(16)
C7 0.044(2) 0.042(2) 0.088(3) 0.012(2) 0.0069(19) -0.0069(16)
C8 0.0390(18) 0.051(2) 0.067(2) 0.0131(18) -0.0012(16) -0.0070(16)
C9 0.050(2) 0.061(2) 0.068(3) 0.012(2) 0.0070(19) -0.0133(19)
C10 0.061(3) 0.076(3) 0.074(3) 0.016(2) 0.012(2) -0.013(2)
C11 0.058(3) 0.080(3) 0.072(3) 0.003(2) 0.018(2) -0.011(2)
C12 0.057(2) 0.066(3) 0.074(3) -0.001(2) 0.010(2) -0.012(2)
C13 0.0396(19) 0.051(2) 0.064(2) 0.0113(18) 0.0007(16) -0.0087(16)
C14 0.043(2) 0.044(2) 0.088(3) 0.004(2) 0.0088(19) -0.0036(16)
C15 0.046(2) 0.0426(19) 0.056(2) 0.0082(16) -0.0052(16) -0.0090(16)
C16 0.061(2) 0.047(2) 0.064(2) -0.0011(18) 0.0042(19) -0.0109(18)
C17 0.071(3) 0.042(2) 0.074(3) 0.0023(19) 0.001(2) -0.0178(19)
C18 0.054(2) 0.044(2) 0.065(2) 0.0053(18) 0.0010(18) -0.0139(17)
C19 0.045(2) 0.0409(19) 0.063(2) 0.0079(17) 0.0001(17) -0.0070(15)
C20 0.0426(19) 0.0395(18) 0.062(2) 0.0096(16) -0.0025(16) -0.0050(15)
C21 0.064(3) 0.063(3) 0.078(3) 0.005(2) 0.017(2) -0.020(2)
Cu2 0.0395(3) 0.0510(4) 0.0752(4) 0.0159(3) 0.0072(3) -0.0013(2)
O4 0.0644(19) 0.068(2) 0.097(2) 0.0243(17) 0.0317(18) 0.0106(16)
O5 0.0424(14) 0.0611(18) 0.086(2) 0.0262(15) 0.0040(13) -0.0043(13)
O6 0.0607(19) 0.093(3) 0.098(3) 0.045(2) 0.0023(18) -0.0177(18)
N3 0.0437(16) 0.0464(16) 0.0538(17) 0.0064(14) 0.0037(13) 0.0019(13)
N4 0.0430(16) 0.0425(16) 0.0577(18) 0.0064(13) -0.0052(13) -0.0087(13)
C22 0.073(3) 0.069(3) 0.065(3) 0.016(2) 0.020(2) 0.019(2)
C23 0.085(4) 0.103(4) 0.076(3) 0.014(3) 0.017(3) 0.036(3)
C24 0.106(5) 0.096(4) 0.071(3) 0.005(3) 0.019(3) 0.046(4)
C25 0.136(6) 0.071(3) 0.066(3) 0.000(3) 0.018(3) 0.039(4)
C26 0.113(4) 0.061(3) 0.066(3) -0.001(2) 0.011(3) 0.011(3)
C27 0.080(3) 0.063(3) 0.052(2) 0.0068(19) 0.007(2) 0.015(2)
C28 0.063(3) 0.057(2) 0.060(2) -0.0003(19) 0.0056(19) -0.001(2)
C29 0.0392(18) 0.0434(19) 0.063(2) 0.0080(17) 0.0040(16) -0.0027(15)
C30 0.049(2) 0.046(2) 0.076(3) 0.0062(19) 0.0107(19) -0.0058(17)
C31 0.049(2) 0.059(2) 0.087(3) 0.005(2) 0.019(2) -0.0091(19)
C32 0.062(3) 0.056(2) 0.088(3) 0.002(2) 0.027(2) -0.002(2)
C33 0.057(2) 0.048(2) 0.078(3) 0.001(2) 0.011(2) -0.0041(18)
C34 0.0416(19) 0.045(2) 0.060(2) 0.0063(17) 0.0018(16) -0.0031(15)
C35 0.056(2) 0.061(3) 0.065(2) 0.004(2) -0.0084(19) -0.021(2)
C36 0.057(2) 0.055(2) 0.068(3) 0.009(2) -0.015(2) -0.0204(19)
C37 0.081(3) 0.060(3) 0.082(3) -0.003(2) -0.008(3) -0.028(2)
C38 0.095(4) 0.058(3) 0.094(4) 0.006(3) -0.013(3) -0.032(3)
C39 0.069(3) 0.070(3) 0.082(3) 0.023(3) -0.014(3) -0.033(2)
C40 0.053(2) 0.068(3) 0.071(3) 0.023(2) -0.014(2) -0.020(2)
C41 0.044(2) 0.063(3) 0.073(3) 0.024(2) -0.0155(19) -0.0166(19)
C42 0.068(3) 0.127(6) 0.149(6) 0.081(5) 0.019(4) -0.014(3)
O10 0.110(3) 0.110(3) 0.098(3) -0.014(3) 0.010(3) -0.007(3)
C01N 0.080(4) 0.184(8) 0.082(4) 0.009(5) 0.010(3) -0.006(5)
O7 0.118(3) 0.106(3) 0.083(2) -0.009(2) -0.022(2) 0.036(3)
O9 0.108(3) 0.132(4) 0.106(3) -0.046(3) 0.027(3) 0.005(3)
O8 0.066(4) 0.058(3) 0.081(4) 0.013(3) -0.001(4) 0.001(3)
O12 0.085(2) 0.065(2) 0.089(2) -0.0118(18) 0.0342(19) -0.0239(18)

loop_
_atom_type_symbol
_atom_type_description
_atom_type_scat_dispersion_real
_atom_type_scat_dispersion_imag
_atom_type_scat_source
C C 0.0181 0.0091 'International Tables Vol C Tables 4.2.6.8 and 6.1.1.4'
H H 0.0000 0.0000 'International Tables Vol C Tables 4.2.6.8 and 6.1.1.4'
Cu Cu -1.9646 0.5888 'International Tables Vol C Tables 4.2.6.8 and 6.1.1.4'
N N 0.0311 0.0180 'International Tables Vol C Tables 4.2.6.8 and 6.1.1.4'
O O 0.0492 0.0322 'International Tables Vol C Tables 4.2.6.8 and 6.1.1.4'

loop_
_geom_angle_atom_site_label_1
_geom_angle_atom_site_label_2
_geom_angle_atom_site_label_3
_geom_angle
_geom_angle_site_symmetry_1
_geom_angle_site_symmetry_3
_geom_angle_publ_flag
O1 Cu1 N1 93.09(13) . . ?
O1 Cu1 N2 173.93(14) . . ?
O2 Cu1 O1 86.56(12) . . ?
O2 Cu1 N1 172.54(14) . . ?
O2 Cu1 N2 94.80(13) . . ?
N2 Cu1 N1 86.32(13) . . ?
C1 O1 Cu1 124.4(3) . . ?
C20 O2 Cu1 127.6(3) . . ?
C19 O3 C21 118.4(3) . . ?
Cu1 N1 H1 107.7 . . ?
C7 N1 Cu1 110.7(2) . . ?
C7 N1 H1 107.7 . . ?
C8 N1 Cu1 107.1(2) . . ?
C8 N1 H1 107.7 . . ?
C8 N1 C7 115.7(3) . . ?
Cu1 N2 H2 107.3 . . ?
C13 N2 Cu1 107.9(2) . . ?
C13 N2 H2 107.3 . . ?
C14 N2 Cu1 115.8(3) . . ?
C14 N2 H2 107.3 . . ?
C14 N2 C13 110.7(3) . . ?
O1 C1 C2 119.9(4) . . ?
O1 C1 C6 120.3(4) . . ?
C2 C1 C6 119.8(4) . . ?
C1 C2 H2A 120.3 . . ?
C3 C2 C1 119.4(5) . . ?
C3 C2 H2A 120.3 . . ?
C2 C3 H3A 119.4 . . ?
C4 C3 C2 121.2(5) . . ?
C4 C3 H3A 119.4 . . ?
C3 C4 H4A 120.3 . . ?
C5 C4 C3 119.3(4) . . ?
C5 C4 H4A 120.3 . . ?
C4 C5 H5 118.9 . . ?
C4 C5 C6 122.3(4) . . ?
C6 C5 H5 118.9 . . ?
C1 C6 C7 119.6(4) . . ?
C5 C6 C1 118.0(4) . . ?
C5 C6 C7 122.4(4) . . ?
N1 C7 H7A 109.8 . . ?
N1 C7 H7B 109.8 . . ?
C6 C7 N1 109.3(3) . . ?
C6 C7 H7A 109.8 . . ?
C6 C7 H7B 109.8 . . ?
H7A C7 H7B 108.3 . . ?
N1 C8 H8 108.1 . . ?
N1 C8 C9 113.5(3) . . ?
N1 C8 C13 107.8(3) . . ?
C9 C8 H8 108.1 . . ?
C9 C8 C13 111.1(4) . . ?
C13 C8 H8 108.1 . . ?
C8 C9 H9A 109.2 . . ?
C8 C9 H9B 109.2 . . ?
C8 C9 C10 111.9(4) . . ?
H9A C9 H9B 107.9 . . ?
C10 C9 H9A 109.2 . . ?
C10 C9 H9B 109.2 . . ?
C9 C10 H10A 109.5 . . ?
C9 C10 H10B 109.5 . . ?
H10A C10 H10B 108.0 . . ?
C11 C10 C9 110.9(4) . . ?
C11 C10 H10A 109.5 . . ?
C11 C10 H10B 109.5 . . ?
C10 C11 H11A 109.6 . . ?
C10 C11 H11B 109.6 . . ?
C10 C11 C12 110.4(4) . . ?
H11A C11 H11B 108.1 . . ?
C12 C11 H11A 109.6 . . ?
C12 C11 H11B 109.6 . . ?
C11 C12 H12A 109.5 . . ?
C11 C12 H12B 109.5 . . ?
H12A C12 H12B 108.1 . . ?
C13 C12 C11 110.9(4) . . ?
C13 C12 H12A 109.5 . . ?
C13 C12 H12B 109.5 . . ?
N2 C13 C8 106.5(3) . . ?
N2 C13 H13 107.5 . . ?
C8 C13 H13 107.5 . . ?
C12 C13 N2 114.9(3) . . ?
C12 C13 C8 112.5(3) . . ?
C12 C13 H13 107.5 . . ?
N2 C14 H14A 108.4 . . ?
N2 C14 H14B 108.4 . . ?
N2 C14 C15 115.6(3) . . ?
H14A C14 H14B 107.4 . . ?
C15 C14 H14A 108.4 . . ?
C15 C14 H14B 108.4 . . ?
C16 C15 C14 116.9(4) . . ?
C20 C15 C14 123.2(3) . . ?
C20 C15 C16 119.6(4) . . ?
C15 C16 H16 119.2 . . ?
C17 C16 C15 121.6(4) . . ?
C17 C16 H16 119.2 . . ?
C16 C17 H17 120.1 . . ?
C16 C17 C18 119.8(4) . . ?
C18 C17 H17 120.1 . . ?
C17 C18 H18 119.9 . . ?
C17 C18 C19 120.2(4) . . ?
C19 C18 H18 119.9 . . ?
O3 C19 C20 114.3(3) . . ?
C18 C19 O3 124.7(4) . . ?
C18 C19 C20 121.0(4) . . ?
O2 C20 C15 125.5(3) . . ?
O2 C20 C19 116.5(4) . . ?
C15 C20 C19 117.9(3) . . ?
O3 C21 H21A 109.5 . . ?
O3 C21 H21B 109.5 . . ?
O3 C21 H21C 109.5 . . ?
H21A C21 H21B 109.5 . . ?
H21A C21 H21C 109.5 . . ?
H21B C21 H21C 109.5 . . ?
O4 Cu2 O5 86.87(15) . . ?
O4 Cu2 N3 92.96(14) . . ?
O4 Cu2 N4 177.84(13) . . ?
O4 Cu2 O8 90.7(2) . . ?
O5 Cu2 N3 168.74(13) . . ?
O5 Cu2 N4 94.96(13) . . ?
O5 Cu2 O8 96.03(18) . . ?
N3 Cu2 N4 85.03(12) . . ?
N3 Cu2 O8 95.23(18) . . ?
N4 Cu2 O8 90.27(19) . . ?
C22 O4 Cu2 126.8(3) . . ?
C41 O5 Cu2 122.4(3) . . ?
C40 O6 C42 118.1(5) . . ?
Cu2 N3 H3 107.9 . . ?
C28 N3 Cu2 109.8(2) . . ?
C28 N3 H3 107.9 . . ?
C29 N3 Cu2 108.5(2) . . ?
C29 N3 H3 107.9 . . ?
C29 N3 C28 114.6(3) . . ?
Cu2 N4 H4 107.7 . . ?
C34 N4 Cu2 107.7(2) . . ?
C34 N4 H4 107.7 . . ?
C35 N4 Cu2 113.0(3) . . ?
C35 N4 H4 107.7 . . ?
C35 N4 C34 112.6(3) . . ?
O4 C22 C23 118.8(5) . . ?
O4 C22 C27 122.7(4) . . ?
C27 C22 C23 118.5(5) . . ?
C22 C23 H23 119.4 . . ?
C24 C23 C22 121.2(6) . . ?
C24 C23 H23 119.4 . . ?
C23 C24 H24 119.7 . . ?
C23 C24 C25 120.6(6) . . ?
C25 C24 H24 119.7 . . ?
C24 C25 H25 120.1 . . ?
C26 C25 C24 119.9(6) . . ?
C26 C25 H25 120.1 . . ?
C25 C26 H26 119.8 . . ?
C25 C26 C27 120.3(6) . . ?
C27 C26 H26 119.8 . . ?
C22 C27 C26 119.5(5) . . ?
C22 C27 C28 121.3(4) . . ?
C26 C27 C28 119.2(5) . . ?
N3 C28 C27 109.9(4) . . ?
N3 C28 H28A 109.7 . . ?
N3 C28 H28B 109.7 . . ?
C27 C28 H28A 109.7 . . ?
C27 C28 H28B 109.7 . . ?
H28A C28 H28B 108.2 . . ?
N3 C29 H29 108.2 . . ?
N3 C29 C30 113.0(3) . . ?
N3 C29 C34 107.4(3) . . ?
C30 C29 H29 108.2 . . ?
C34 C29 H29 108.2 . . ?
C34 C29 C30 111.7(3) . . ?
C29 C30 H30A 109.4 . . ?
C29 C30 H30B 109.4 . . ?
C29 C30 C31 111.0(3) . . ?
H30A C30 H30B 108.0 . . ?
C31 C30 H30A 109.4 . . ?
C31 C30 H30B 109.4 . . ?
C30 C31 H31A 109.4 . . ?
C30 C31 H31B 109.4 . . ?
H31A C31 H31B 108.0 . . ?
C32 C31 C30 111.1(4) . . ?
C32 C31 H31A 109.4 . . ?
C32 C31 H31B 109.4 . . ?
C31 C32 H32A 109.4 . . ?
C31 C32 H32B 109.4 . . ?
C31 C32 C33 111.4(4) . . ?
H32A C32 H32B 108.0 . . ?
C33 C32 H32A 109.4 . . ?
C33 C32 H32B 109.4 . . ?
C32 C33 H33A 109.4 . . ?
C32 C33 H33B 109.4 . . ?
H33A C33 H33B 108.0 . . ?
C34 C33 C32 111.0(3) . . ?
C34 C33 H33A 109.4 . . ?
C34 C33 H33B 109.4 . . ?
N4 C34 C29 106.8(3) . . ?
N4 C34 C33 114.6(3) . . ?
N4 C34 H34 108.2 . . ?
C29 C34 C33 110.8(3) . . ?
C29 C34 H34 108.2 . . ?
C33 C34 H34 108.2 . . ?
N4 C35 H35A 109.4 . . ?
N4 C35 H35B 109.4 . . ?
N4 C35 C36 111.3(4) . . ?
H35A C35 H35B 108.0 . . ?
C36 C35 H35A 109.4 . . ?
C36 C35 H35B 109.4 . . ?
C37 C36 C35 117.9(5) . . ?
C41 C36 C35 120.4(4) . . ?
C41 C36 C37 121.7(4) . . ?
C36 C37 H37 120.7 . . ?
C38 C37 C36 118.6(6) . . ?
C38 C37 H37 120.7 . . ?
C37 C38 H38 119.3 . . ?
C39 C38 C37 121.4(5) . . ?
C39 C38 H38 119.3 . . ?
C38 C39 H39 119.8 . . ?
C38 C39 C40 120.4(5) . . ?
C40 C39 H39 119.8 . . ?
O6 C40 C39 125.2(4) . . ?
O6 C40 C41 114.3(4) . . ?
C39 C40 C41 120.5(5) . . ?
O5 C41 C36 124.6(4) . . ?
O5 C41 C40 118.1(5) . . ?
C36 C41 C40 117.4(4) . . ?
O6 C42 H42A 109.5 . . ?
O6 C42 H42B 109.5 . . ?
O6 C42 H42C 109.5 . . ?
H42A C42 H42B 109.5 . . ?
H42A C42 H42C 109.5 . . ?
H42B C42 H42C 109.5 . . ?
C01N O10 H10 109.5 . . ?
O10 C01N H01A 109.5 . . ?
O10 C01N H01B 109.5 . . ?
O10 C01N H01C 109.5 . . ?
H01A C01N H01B 109.5 . . ?
H01A C01N H01C 109.5 . . ?
H01B C01N H01C 109.5 . . ?
H9C O9 H9D 104.5 . . ?
Cu2 O8 H8A 96.1 . . ?
Cu2 O8 H8B 96.1 . . ?
O8 O8 Cu2 160.1(7) 2_655 . ?
O8 O8 H8A 96.1 2_655 . ?
O8 O8 H8B 96.1 2_655 . ?
H8A O8 H8B 103.4 . . ?
H12C O12 H12D 109.6 . . ?

loop_
_geom_bond_atom_site_label_1
_geom_bond_atom_site_label_2
_geom_bond_distance
_geom_bond_site_symmetry_2
_geom_bond_publ_flag
Cu1 O1 1.902(3) . ?
Cu1 O2 1.891(3) . ?
Cu1 N1 2.009(3) . ?
Cu1 N2 1.996(4) . ?
O1 C1 1.350(5) . ?
O2 C20 1.333(5) . ?
O3 C19 1.394(5) . ?
O3 C21 1.426(5) . ?
N1 H1 1.0000 . ?
N1 C7 1.495(5) . ?
N1 C8 1.483(5) . ?
N2 H2 1.0000 . ?
N2 C13 1.500(5) . ?
N2 C14 1.487(5) . ?
C1 C2 1.399(7) . ?
C1 C6 1.411(6) . ?
C2 H2A 0.9500 . ?
C2 C3 1.397(6) . ?
C3 H3A 0.9500 . ?
C3 C4 1.372(7) . ?
C4 H4A 0.9500 . ?
C4 C5 1.368(7) . ?
C5 H5 0.9500 . ?
C5 C6 1.401(6) . ?
C6 C7 1.486(6) . ?
C7 H7A 0.9900 . ?
C7 H7B 0.9900 . ?
C8 H8 1.0000 . ?
C8 C9 1.519(5) . ?
C8 C13 1.531(6) . ?
C9 H9A 0.9900 . ?
C9 H9B 0.9900 . ?
C9 C10 1.526(7) . ?
C10 H10A 0.9900 . ?
C10 H10B 0.9900 . ?
C10 C11 1.523(7) . ?
C11 H11A 0.9900 . ?
C11 H11B 0.9900 . ?
C11 C12 1.542(6) . ?
C12 H12A 0.9900 . ?
C12 H12B 0.9900 . ?
C12 C13 1.494(6) . ?
C13 H13 1.0000 . ?
C14 H14A 0.9900 . ?
C14 H14B 0.9900 . ?
C14 C15 1.503(5) . ?
C15 C16 1.402(5) . ?
C15 C20 1.397(6) . ?
C16 H16 0.9500 . ?
C16 C17 1.368(6) . ?
C17 H17 0.9500 . ?
C17 C18 1.381(6) . ?
C18 H18 0.9500 . ?
C18 C19 1.381(5) . ?
C19 C20 1.422(5) . ?
C21 H21A 0.9800 . ?
C21 H21B 0.9800 . ?
C21 H21C 0.9800 . ?
Cu2 O4 1.910(3) . ?
Cu2 O5 1.921(3) . ?
Cu2 N3 2.008(3) . ?
Cu2 N4 2.013(3) . ?
Cu2 O8 2.472(6) . ?
O4 C22 1.336(6) . ?
O5 C41 1.343(6) . ?
O6 C40 1.378(7) . ?
O6 C42 1.444(6) . ?
N3 H3 1.0000 . ?
N3 C28 1.486(5) . ?
N3 C29 1.486(5) . ?
N4 H4 1.0000 . ?
N4 C34 1.493(5) . ?
N4 C35 1.486(5) . ?
C22 C23 1.409(7) . ?
C22 C27 1.393(7) . ?
C23 H23 0.9500 . ?
C23 C24 1.364(9) . ?
C24 H24 0.9500 . ?
C24 C25 1.382(9) . ?
C25 H25 0.9500 . ?
C25 C26 1.378(8) . ?
C26 H26 0.9500 . ?
C26 C27 1.417(7) . ?
C27 C28 1.509(6) . ?
C28 H28A 0.9900 . ?
C28 H28B 0.9900 . ?
C29 H29 1.0000 . ?
C29 C30 1.522(5) . ?
C29 C34 1.511(5) . ?
C30 H30A 0.9900 . ?
C30 H30B 0.9900 . ?
C30 C31 1.524(6) . ?
C31 H31A 0.9900 . ?
C31 H31B 0.9900 . ?
C31 C32 1.513(7) . ?
C32 H32A 0.9900 . ?
C32 H32B 0.9900 . ?
C32 C33 1.530(6) . ?
C33 H33A 0.9900 . ?
C33 H33B 0.9900 . ?
C33 C34 1.529(6) . ?
C34 H34 1.0000 . ?
C35 H35A 0.9900 . ?
C35 H35B 0.9900 . ?
C35 C36 1.513(6) . ?
C36 C37 1.412(7) . ?
C36 C41 1.380(7) . ?
C37 H37 0.9500 . ?
C37 C38 1.385(7) . ?
C38 H38 0.9500 . ?
C38 C39 1.364(8) . ?
C39 H39 0.9500 . ?
C39 C40 1.381(8) . ?
C40 C41 1.437(6) . ?
C42 H42A 0.9800 . ?
C42 H42B 0.9800 . ?
C42 H42C 0.9800 . ?
O10 H10 0.8400 . ?
O10 C01N 1.385(8) . ?
C01N H01A 0.9800 . ?
C01N H01B 0.9800 . ?
C01N H01C 0.9800 . ?
O9 H9C 0.8699 . ?
O9 H9D 0.8703 . ?
O8 O8 1.014(12) 2_655 ?
O8 H8A 0.9900 . ?
O8 H8B 0.9900 . ?
O12 H12C 0.8497 . ?
O12 H12D 0.8504 . ?

loop_
_geom_torsion_atom_site_label_1
_geom_torsion_atom_site_label_2
_geom_torsion_atom_site_label_3
_geom_torsion_atom_site_label_4
_geom_torsion
_geom_torsion_site_symmetry_1
_geom_torsion_site_symmetry_2
_geom_torsion_site_symmetry_3
_geom_torsion_site_symmetry_4
_geom_torsion_publ_flag
Cu1 O1 C1 C2 -141.0(3) . . . . ?
Cu1 O1 C1 C6 39.9(5) . . . . ?
Cu1 O2 C20 C15 8.1(6) . . . . ?
Cu1 O2 C20 C19 -175.4(3) . . . . ?
Cu1 N1 C7 C6 68.7(3) . . . . ?
Cu1 N1 C8 C9 -165.0(3) . . . . ?
Cu1 N1 C8 C13 -41.6(3) . . . . ?
Cu1 N2 C13 C8 -40.0(3) . . . . ?
Cu1 N2 C13 C12 -165.3(3) . . . . ?
Cu1 N2 C14 C15 50.9(4) . . . . ?
O1 Cu1 O2 C20 179.8(3) . . . . ?
O1 C1 C2 C3 -177.9(4) . . . . ?
O1 C1 C6 C5 179.3(4) . . . . ?
O1 C1 C6 C7 -0.7(6) . . . . ?
O3 C19 C20 O2 0.0(5) . . . . ?
O3 C19 C20 C15 176.7(3) . . . . ?
N1 C8 C9 C10 174.9(3) . . . . ?
N1 C8 C13 N2 54.4(4) . . . . ?
N1 C8 C13 C12 -178.9(3) . . . . ?
N2 Cu1 O2 C20 5.7(4) . . . . ?
N2 C14 C15 C16 150.2(4) . . . . ?
N2 C14 C15 C20 -37.0(6) . . . . ?
C1 C2 C3 C4 -1.5(7) . . . . ?
C1 C6 C7 N1 -56.8(5) . . . . ?
C2 C1 C6 C5 0.2(6) . . . . ?
C2 C1 C6 C7 -179.8(4) . . . . ?
C2 C3 C4 C5 0.3(8) . . . . ?
C3 C4 C5 C6 1.2(7) . . . . ?
C4 C5 C6 C1 -1.5(7) . . . . ?
C4 C5 C6 C7 178.6(4) . . . . ?
C5 C6 C7 N1 123.2(4) . . . . ?
C6 C1 C2 C3 1.2(6) . . . . ?
C7 N1 C8 C9 71.0(4) . . . . ?
C7 N1 C8 C13 -165.5(3) . . . . ?
C8 N1 C7 C6 -169.3(3) . . . . ?
C8 C9 C10 C11 -55.6(5) . . . . ?
C9 C8 C13 N2 179.3(3) . . . . ?
C9 C8 C13 C12 -53.9(5) . . . . ?
C9 C10 C11 C12 56.5(5) . . . . ?
C10 C11 C12 C13 -56.8(5) . . . . ?
C11 C12 C13 N2 177.7(4) . . . . ?
C11 C12 C13 C8 55.6(5) . . . . ?
C13 N2 C14 C15 174.1(3) . . . . ?
C13 C8 C9 C10 53.2(5) . . . . ?
C14 N2 C13 C8 -167.7(3) . . . . ?
C14 N2 C13 C12 67.0(5) . . . . ?
C14 C15 C16 C17 172.6(4) . . . . ?
C14 C15 C20 O2 5.0(6) . . . . ?
C14 C15 C20 C19 -171.4(4) . . . . ?
C15 C16 C17 C18 -0.3(7) . . . . ?
C16 C15 C20 O2 177.6(4) . . . . ?
C16 C15 C20 C19 1.2(5) . . . . ?
C16 C17 C18 C19 0.2(7) . . . . ?
C17 C18 C19 O3 -177.2(4) . . . . ?
C17 C18 C19 C20 0.6(6) . . . . ?
C18 C19 C20 O2 -178.0(4) . . . . ?
C18 C19 C20 C15 -1.3(6) . . . . ?
C20 C15 C16 C17 -0.4(6) . . . . ?
C21 O3 C19 C18 7.1(6) . . . . ?
C21 O3 C19 C20 -170.9(4) . . . . ?
Cu2 O4 C22 C23 -156.1(4) . . . . ?
Cu2 O4 C22 C27 23.0(7) . . . . ?
Cu2 O5 C41 C36 34.7(5) . . . . ?
Cu2 O5 C41 C40 -146.5(3) . . . . ?
Cu2 N3 C28 C27 69.2(4) . . . . ?
Cu2 N3 C29 C30 -163.4(3) . . . . ?
Cu2 N3 C29 C34 -39.7(3) . . . . ?
Cu2 N4 C34 C29 -42.4(3) . . . . ?
Cu2 N4 C34 C33 -165.5(3) . . . . ?
Cu2 N4 C35 C36 60.8(4) . . . . ?
O4 C22 C23 C24 177.6(5) . . . . ?
O4 C22 C27 C26 -177.5(4) . . . . ?
O4 C22 C27 C28 1.4(7) . . . . ?
O6 C40 C41 O5 0.7(5) . . . . ?
O6 C40 C41 C36 179.6(4) . . . . ?
N3 C29 C30 C31 177.1(4) . . . . ?
N3 C29 C34 N4 54.3(4) . . . . ?
N3 C29 C34 C33 179.8(3) . . . . ?
N4 C35 C36 C37 129.5(4) . . . . ?
N4 C35 C36 C41 -53.1(5) . . . . ?
C22 C23 C24 C25 0.7(9) . . . . ?
C22 C27 C28 N3 -51.3(5) . . . . ?
C23 C22 C27 C26 1.5(7) . . . . ?
C23 C22 C27 C28 -179.6(4) . . . . ?
C23 C24 C25 C26 -0.1(9) . . . . ?
C24 C25 C26 C27 0.2(8) . . . . ?
C25 C26 C27 C22 -1.0(7) . . . . ?
C25 C26 C27 C28 -179.9(4) . . . . ?
C26 C27 C28 N3 127.6(4) . . . . ?
C27 C22 C23 C24 -1.4(8) . . . . ?
C28 N3 C29 C30 73.4(4) . . . . ?
C28 N3 C29 C34 -162.8(3) . . . . ?
C29 N3 C28 C27 -168.4(3) . . . . ?
C29 C30 C31 C32 -55.4(5) . . . . ?
C30 C29 C34 N4 178.8(3) . . . . ?
C30 C29 C34 C33 -55.8(4) . . . . ?
C30 C31 C32 C33 55.6(5) . . . . ?
C31 C32 C33 C34 -55.6(5) . . . . ?
C32 C33 C34 N4 176.2(4) . . . . ?
C32 C33 C34 C29 55.3(5) . . . . ?
C34 N4 C35 C36 -176.8(3) . . . . ?
C34 C29 C30 C31 55.8(5) . . . . ?
C35 N4 C34 C29 -167.7(3) . . . . ?
C35 N4 C34 C33 69.2(4) . . . . ?
C35 C36 C37 C38 176.5(4) . . . . ?
C35 C36 C41 O5 1.3(6) . . . . ?
C35 C36 C41 C40 -177.5(4) . . . . ?
C36 C37 C38 C39 1.3(8) . . . . ?
C37 C36 C41 O5 178.6(4) . . . . ?
C37 C36 C41 C40 -0.3(6) . . . . ?
C37 C38 C39 C40 -0.6(8) . . . . ?
C38 C39 C40 O6 -179.0(4) . . . . ?
C38 C39 C40 C41 -0.6(7) . . . . ?
C39 C40 C41 O5 -178.0(4) . . . . ?
C39 C40 C41 C36 1.0(6) . . . . ?
C41 C36 C37 C38 -0.8(7) . . . . ?
C42 O6 C40 C39 -3.7(7) . . . . ?
C42 O6 C40 C41 177.8(4) . . . . ?
